data_4128068
loop_
_publ_author_name
'Yang, Chen-Kai'
'Chen, Wang-Nan'
'Ding, Yan-Ting'
'Wang, Jing'
'Rao, Yin'
'Liao, Wei-Qiang'
'Xie, Yongfa'
'Zou, Wennan'
'Xiong, Ren-Gen'

_publ_section_title
;
 Directional Intermolecular Interactions for Precise Molecular Design of a
 High- T<sub>c</sub> Multiaxial Molecular Ferroelectric.
;
_journal_issue 4
_journal_name_full 'Journal of the American Chemical Society'
_journal_page_first 1781
_journal_page_last 1787
_journal_paper_doi 10.1021/jacs.8b13223
_journal_volume 141
_journal_year 2019
_chemical_formula_moiety 'C8 H14 N, Cl O4'
_chemical_formula_sum 'C8 H14 Cl N O4'
_chemical_formula_weight 223.65
_space_group_crystal_system orthorhombic
_space_group_IT_number 62
_space_group_name_Hall '-P 2ac 2n'
_space_group_name_H-M_alt 'P n m a'
_symmetry_space_group_name_Hall '-P 2ac 2n'
_symmetry_space_group_name_H-M 'P n m a'
_atom_sites_solution_hydrogens geom
_audit_creation_method SHELXL-2014/7
_cell_angle_alpha 90
_cell_angle_beta 90
_cell_angle_gamma 90
_cell_formula_units_Z 4
_cell_length_a 12.3345(6)
_cell_length_b 8.4335(4)
_cell_length_c 9.7578(5)
_cell_measurement_reflns_used 2498
_cell_measurement_temperature 93(2)
_cell_measurement_theta_max 29.3540
_cell_measurement_theta_min 2.6660
_cell_volume 1015.04(9)
_computing_cell_refinement 'CrysAlisPro 1.171.39.46 (Rigaku OD, 2018)'
_computing_data_collection 'CrysAlisPro 1.171.39.46 (Rigaku OD, 2018)'
_computing_data_reduction 'CrysAlisPro 1.171.39.46 (Rigaku OD, 2018)'
_computing_molecular_graphics 'DIAMOND (Brandenburg & Putz, 2005)'
_computing_publication_material 'SHELXL-2014/7 (Sheldrick, 2014)'
_computing_structure_refinement 'SHELXL-2014/7 (Sheldrick, 2014)'
_computing_structure_solution 'SHELXL-2014/7 (Sheldrick, 2014)'
_diffrn_ambient_temperature 93(2)
_diffrn_measured_fraction_theta_full 1.000
_diffrn_measured_fraction_theta_max 1.000
_diffrn_measurement_device_type 'XtaLAB Synergy R, DW system, HyPix'
_diffrn_measurement_method 'four-circle diffractometer'
_diffrn_radiation_type MoK\a
_diffrn_radiation_wavelength 0.71073
_diffrn_reflns_av_R_equivalents 0.0471
_diffrn_reflns_av_unetI/netI 0.0297
_diffrn_reflns_Laue_measured_fraction_full 1.000
_diffrn_reflns_Laue_measured_fraction_max 1.000
_diffrn_reflns_limit_h_max 14
_diffrn_reflns_limit_h_min -14
_diffrn_reflns_limit_k_max 9
_diffrn_reflns_limit_k_min -10
_diffrn_reflns_limit_l_max 11
_diffrn_reflns_limit_l_min -10
_diffrn_reflns_number 5659
_diffrn_reflns_point_group_measured_fraction_full 1.000
_diffrn_reflns_point_group_measured_fraction_max 1.000
_diffrn_reflns_theta_full 25.022
_diffrn_reflns_theta_max 25.022
_diffrn_reflns_theta_min 2.662
_diffrn_source 'Rotating-anode X-ray tube'
_exptl_absorpt_coefficient_mu 0.366
_exptl_absorpt_correction_T_max 0.923
_exptl_absorpt_correction_T_min 0.919
_exptl_absorpt_correction_type multi-scan
_exptl_absorpt_process_details 'CrysAlisPro 1.171.39.46 (Rigaku OD, 2018)'
_exptl_crystal_colour colourless
_exptl_crystal_density_diffrn 1.464
_exptl_crystal_description block
_exptl_crystal_F_000 472
_exptl_crystal_size_max 0.230
_exptl_crystal_size_mid 0.220
_exptl_crystal_size_min 0.220
_refine_diff_density_max 0.366
_refine_diff_density_min -0.463
_refine_diff_density_rms 0.064
_refine_ls_extinction_method none
_refine_ls_goodness_of_fit_ref 1.065
_refine_ls_hydrogen_treatment constr
_refine_ls_matrix_type full
_refine_ls_number_parameters 76
_refine_ls_number_reflns 965
_refine_ls_number_restraints 0
_refine_ls_restrained_S_all 1.065
_refine_ls_R_factor_all 0.0491
_refine_ls_R_factor_gt 0.0418
_refine_ls_shift/su_max 0.015
_refine_ls_shift/su_mean 0.001
_refine_ls_structure_factor_coef Fsqd
_refine_ls_weighting_details 'w=1/[\s^2^(Fo^2^)+(0.0718P)^2^+0.7208P] where P=(Fo^2^+2Fc^2^)/3'
_refine_ls_weighting_scheme calc
_refine_ls_wR_factor_gt 0.1161
_refine_ls_wR_factor_ref 0.1228
_reflns_Friedel_coverage 0.000
_reflns_number_gt 827
_reflns_number_total 964
_reflns_threshold_expression 'I > 2\s(I)'
_cod_data_source_file ja8b13223_si_007.cif
_cod_data_source_block Pnma
_cod_database_code 4128068
_shelx_shelxl_version_number 2014/7
_shelx_space_group_comment
;
The symmetry employed for this shelxl refinement is uniquely defined
by the following loop, which should always be used as a source of
symmetry information in preference to the above space-group names.
They are only intended as comments.
;
_shelx_estimated_absorpt_t_min 0.921
_shelx_estimated_absorpt_t_max 0.924

loop_
_space_group_symop_operation_xyz
'x, y, z'
'-x+1/2, -y, z+1/2'
'-x, y+1/2, -z'
'x+1/2, -y+1/2, -z+1/2'
'-x, -y, -z'
'x-1/2, y, -z-1/2'
'x, -y-1/2, z'
'-x-1/2, y-1/2, z-1/2'

loop_
_atom_site_label
_atom_site_type_symbol
_atom_site_fract_x
_atom_site_fract_y
_atom_site_fract_z
_atom_site_U_iso_or_equiv
_atom_site_adp_type
_atom_site_occupancy
_atom_site_site_symmetry_order
_atom_site_calc_flag
_atom_site_refinement_flags_posn
_atom_site_refinement_flags_adp
_atom_site_refinement_flags_occupancy
Cl1 Cl 0.04824(5) 0.2500 0.71426(7) 0.0240(3) Uani 1 2 d S T P
C1 C 0.26233(18) 0.1042(2) 0.0176(2) 0.0273(5) Uani 1 1 d . . .
H1A H 0.3085 0.0083 0.0223 0.033 Uiso 1 1 calc R U .
H1B H 0.2241 0.1041 -0.0716 0.033 Uiso 1 1 calc R U .
C2 C 0.17953(18) 0.1020(3) 0.1350(2) 0.0305(6) Uani 1 1 d . . .
H2A H 0.1893 0.0051 0.1909 0.037 Uiso 1 1 calc R U .
H2B H 0.1051 0.1013 0.0971 0.037 Uiso 1 1 calc R U .
C3 C 0.1959(2) 0.2500 0.2248(3) 0.0265(7) Uani 1 2 d S T P
H3 H 0.1434 0.2500 0.3028 0.032 Uiso 1 2 calc R U P
C4 C 0.3107(2) 0.2500 0.2775(3) 0.0223(7) Uani 1 2 d S T P
C5 C 0.3923(2) 0.2500 0.1625(3) 0.0233(7) Uani 1 2 d S T P
H5A H 0.4389 0.3452 0.1685 0.028 Uiso 0.5 1 calc R U P
H5B H 0.4389 0.1548 0.1685 0.028 Uiso 0.5 1 calc R U P
C6 C 0.3399(3) 0.2500 0.4073(3) 0.0279(7) Uani 1 2 d S T P
H6A H 0.2863 0.2500 0.4772 0.033 Uiso 1 2 calc R U P
H6B H 0.4146 0.2500 0.4310 0.033 Uiso 1 2 calc R U P
N1 N 0.33132(19) 0.2500 0.0297(2) 0.0227(6) Uani 1 2 d S T P
H1 H 0.3850 0.2500 -0.0472 0.027 Uiso 1 2 calc R U P
O1 O -0.00203(15) 0.11348(19) 0.6534(2) 0.0495(6) Uani 1 1 d . . .
O2 O 0.16172(19) 0.2500 0.6876(2) 0.0400(6) Uani 1 2 d S T P
O3 O 0.0316(2) 0.2500 0.8579(3) 0.0695(11) Uani 1 2 d S T P

loop_
_atom_site_aniso_label
_atom_site_aniso_U_11
_atom_site_aniso_U_22
_atom_site_aniso_U_33
_atom_site_aniso_U_23
_atom_site_aniso_U_13
_atom_site_aniso_U_12
Cl1 0.0263(4) 0.0299(5) 0.0158(4) 0.000 -0.0001(3) 0.000
C1 0.0346(11) 0.0216(11) 0.0255(12) -0.0044(9) -0.0045(9) -0.0017(9)
C2 0.0333(12) 0.0331(13) 0.0249(11) 0.0027(9) -0.0041(9) -0.0098(9)
C3 0.0249(16) 0.0363(17) 0.0183(15) 0.000 0.0037(12) 0.000
C4 0.0277(15) 0.0179(13) 0.0212(16) 0.000 0.0020(12) 0.000
C5 0.0241(15) 0.0261(15) 0.0196(15) 0.000 -0.0008(12) 0.000
C6 0.0350(16) 0.0293(15) 0.0193(15) 0.000 -0.0024(13) 0.000
N1 0.0270(12) 0.0243(12) 0.0169(12) 0.000 0.0020(9) 0.000
O1 0.0549(12) 0.0258(9) 0.0680(14) 0.0020(9) -0.0296(10) -0.0034(8)
O2 0.0309(12) 0.0604(16) 0.0288(12) 0.000 0.0045(10) 0.000
O3 0.0380(14) 0.156(3) 0.0145(14) 0.000 0.0059(11) 0.000

loop_
_atom_type_symbol
_atom_type_description
_atom_type_scat_dispersion_real
_atom_type_scat_dispersion_imag
_atom_type_scat_source
C C 0.0033 0.0016 'International Tables Vol C Tables 4.2.6.8 and 6.1.1.4'
H H 0.0000 0.0000 'International Tables Vol C Tables 4.2.6.8 and 6.1.1.4'
N N 0.0061 0.0033 'International Tables Vol C Tables 4.2.6.8 and 6.1.1.4'
O O 0.0106 0.0060 'International Tables Vol C Tables 4.2.6.8 and 6.1.1.4'
Cl Cl 0.1484 0.1585 'International Tables Vol C Tables 4.2.6.8 and 6.1.1.4'

loop_
_geom_angle_atom_site_label_1
_geom_angle_atom_site_label_2
_geom_angle_atom_site_label_3
_geom_angle
_geom_angle_site_symmetry_1
_geom_angle_site_symmetry_3
O3 Cl1 O2 108.84(16) . .
O3 Cl1 O1 110.27(11) . .
O2 Cl1 O1 110.43(10) . .
O3 Cl1 O1 110.27(11) . 7_565
O2 Cl1 O1 110.42(10) . 7_565
O1 Cl1 O1 106.59(14) . 7_565
N1 C1 C2 109.19(17) . .
C1 C2 C3 109.15(18) . .
C4 C3 C2 108.57(16) . .
C4 C3 C2 108.57(16) . 7_565
C2 C3 C2 108.4(2) . 7_565
C6 C4 C3 125.9(3) . .
C6 C4 C5 122.2(3) . .
C3 C4 C5 111.9(2) . .
N1 C5 C4 108.0(2) . .
C5 N1 C1 110.62(14) . 7_565
C5 N1 C1 110.62(14) . .
C1 N1 C1 110.1(2) 7_565 .

loop_
_geom_bond_atom_site_label_1
_geom_bond_atom_site_label_2
_geom_bond_distance
_geom_bond_site_symmetry_2
Cl1 O3 1.417(3) .
Cl1 O2 1.424(2) .
Cl1 O1 1.4361(17) .
Cl1 O1 1.4361(17) 7_565
C1 N1 1.500(2) .
C1 C2 1.534(3) .
C2 C3 1.538(3) .
C3 C4 1.506(4) .
C3 C2 1.538(3) 7_565
C4 C6 1.316(4) .
C4 C5 1.508(4) .
C5 N1 1.498(4) .
N1 C1 1.500(2) 7_565
